data_7040299
loop_
_publ_author_name
'Annibale, Vincent T.'
'Ostapowicz, Thomas G.'
'Westhues, Stefan'
'Wambach, Truman C.'
'Fryzuk, Michael D.'

_publ_section_title
;
 Synthesis of a sterically bulky diphosphine synthon and Ru(ii) complexes
 of a cooperative tridentate enamide-diphosphine ligand platform.
;
_journal_issue 40
_journal_name_full 'Dalton transactions (Cambridge, England : 2003)'
_journal_page_first 16011
_journal_page_last 16025
_journal_paper_doi 10.1039/c6dt02352e
_journal_volume 45
_journal_year 2016
_chemical_formula_sum 'C32 H55 N O P2 Ru'
_chemical_formula_weight 632.78
_chemical_name_systematic
;
 ?
;
_chemical_properties_physical ', Air-sensitive,Moisture-sensitive'
_space_group_crystal_system monoclinic
_space_group_IT_number 14
_space_group_name_Hall '-P 2ybc'
_space_group_name_H-M_alt 'P 1 21/c 1'
_symmetry_space_group_name_Hall '-P 2ybc'
_symmetry_space_group_name_H-M 'P 1 21/c 1'
_atom_sites_solution_hydrogens mixed
_audit_creation_method SHELXL-2013
_audit_update_record
;
2016-06-07 deposited with the CCDC.
2016-08-11 downloaded from the CCDC.
;
_cell_angle_alpha 90.000(5)
_cell_angle_beta 105.277(5)
_cell_angle_gamma 90.000(5)
_cell_formula_units_Z 4
_cell_length_a 17.069(5)
_cell_length_b 10.588(5)
_cell_length_c 18.527(5)
_cell_measurement_reflns_used 7927
_cell_measurement_temperature 90(2)
_cell_measurement_theta_max 28.350
_cell_measurement_theta_min 1.237
_cell_volume 3230(2)
_computing_structure_refinement 'SHELXL-2013 (Sheldrick, 2013)'
_diffrn_ambient_temperature 90(2)
_diffrn_detector_area_resol_mean 7.9
_diffrn_measured_fraction_theta_full 0.997
_diffrn_measured_fraction_theta_max 0.982
_diffrn_measurement_device_type 'Bruker APEX II area detector'
_diffrn_measurement_method '\w and \f scans'
_diffrn_radiation_type MoK\a
_diffrn_radiation_wavelength 0.71069
_diffrn_reflns_av_R_equivalents 0.0613
_diffrn_reflns_av_unetI/netI 0.0770
_diffrn_reflns_Laue_measured_fraction_full 0.997
_diffrn_reflns_Laue_measured_fraction_max 0.982
_diffrn_reflns_limit_h_max 22
_diffrn_reflns_limit_h_min -22
_diffrn_reflns_limit_k_max 13
_diffrn_reflns_limit_k_min -14
_diffrn_reflns_limit_l_max 20
_diffrn_reflns_limit_l_min -24
_diffrn_reflns_number 30106
_diffrn_reflns_point_group_measured_fraction_full 0.997
_diffrn_reflns_point_group_measured_fraction_max 0.982
_diffrn_reflns_theta_full 25.240
_diffrn_reflns_theta_max 28.350
_diffrn_reflns_theta_min 1.237
_diffrn_source 'sealed X-ray tube'
_exptl_absorpt_coefficient_mu 0.609
_exptl_absorpt_correction_T_max 0.7457
_exptl_absorpt_correction_T_min 0.6617
_exptl_absorpt_correction_type multi-scan
_exptl_absorpt_process_details 'Bruker Apex 2'
_exptl_crystal_colour Violet
_exptl_crystal_density_diffrn 1.301
_exptl_crystal_description Block
_exptl_crystal_F_000 1344
_exptl_crystal_size_max 0.230
_exptl_crystal_size_mid 0.150
_exptl_crystal_size_min 0.140
_refine_diff_density_max 0.636
_refine_diff_density_min -1.171
_refine_diff_density_rms 0.137
_refine_ls_extinction_method none
_refine_ls_goodness_of_fit_ref 1.050
_refine_ls_hydrogen_treatment mixed
_refine_ls_matrix_type full
_refine_ls_number_parameters 357
_refine_ls_number_reflns 7927
_refine_ls_number_restraints 0
_refine_ls_restrained_S_all 1.050
_refine_ls_R_factor_all 0.0756
_refine_ls_R_factor_gt 0.0490
_refine_ls_shift/su_max 0.002
_refine_ls_shift/su_mean 0.000
_refine_ls_structure_factor_coef Fsqd
_refine_ls_weighting_details 'w=1/[\s^2^(Fo^2^)+(0.0280P)^2^+5.6789P] where P=(Fo^2^+2Fc^2^)/3'
_refine_ls_weighting_scheme calc
_refine_ls_wR_factor_gt 0.0864
_refine_ls_wR_factor_ref 0.1011
_reflns_Friedel_coverage 0.000
_reflns_number_gt 5936
_reflns_number_total 7927
_reflns_threshold_expression 'I > 2\s(I)'
_cod_data_source_file c6dt02352e2.cif
_cod_data_source_block 5
_cod_depositor_comments
;
The following automatic conversions were performed:

'_exptl_absorpt_correction_type' value 'Multi-Scan' changed to
'multi-scan' according to
/usr/data/users/saulius/crontab/automatic-downloads/rss-feeds/RSC/lib/dictionaries/cif_core.dic
dictionary named 'cif_core.dic' version 2.4.2 from 2011-04-26.

Automatic conversion script
Id: cif_fix_values 4268 2015-11-12 08:31:59Z antanas 

 Adding full bibliography for 7040297--7040304.cif.
;
_cod_database_code 7040299
_shelx_space_group_comment
;
The symmetry employed for this shelxl refinement is uniquely defined
by the following loop, which should always be used as a source of
symmetry information in preference to the above space-group names.
They are only intended as comments.
;
_shelx_estimated_absorpt_t_min 0.873
_shelx_estimated_absorpt_t_max 0.920
_shelxl_version_number 2013-4

loop_
_space_group_symop_operation_xyz
'x, y, z'
'-x, y+1/2, -z+1/2'
'-x, -y, -z'
'x, -y-1/2, z-1/2'

loop_
_atom_site_label
_atom_site_type_symbol
_atom_site_fract_x
_atom_site_fract_y
_atom_site_fract_z
_atom_site_U_iso_or_equiv
_atom_site_adp_type
_atom_site_occupancy
_atom_site_site_symmetry_order
_atom_site_calc_flag
_atom_site_refinement_flags_posn
_atom_site_refinement_flags_adp
_atom_site_refinement_flags_occupancy
_atom_site_disorder_assembly
_atom_site_disorder_group
Ru1 Ru 0.30842(2) 0.13175(2) 0.73397(2) 0.00878(8) Uani 1 1 d . . . . .
P1 P 0.39422(5) 0.20444(8) 0.84141(5) 0.01119(18) Uani 1 1 d . . . . .
P2 P 0.24414(5) 0.02311(8) 0.81279(5) 0.01041(18) Uani 1 1 d . . . . .
N1 N 0.18924(15) 0.1429(2) 0.66736(14) 0.0096(5) Uani 1 1 d . . . . .
O1 O 0.39875(16) 0.2300(3) 0.62509(15) 0.0292(7) Uani 1 1 d . . . . .
C1 C 0.3627(2) 0.1995(3) 0.66658(19) 0.0154(7) Uani 1 1 d . . . . .
C2 C 0.3712(2) 0.3778(3) 0.8536(2) 0.0189(8) Uani 1 1 d . . . . .
C6 C 0.5079(2) 0.1790(4) 0.86492(19) 0.0186(8) Uani 1 1 d . . . . .
C7 C 0.5438(2) 0.2371(4) 0.8060(2) 0.0302(10) Uani 1 1 d . . . . .
H7A H 0.6009 0.2123 0.8155 0.045 Uiso 1 1 calc R U . . .
H7B H 0.5400 0.3293 0.8080 0.045 Uiso 1 1 calc R U . . .
H7C H 0.5137 0.2073 0.7564 0.045 Uiso 1 1 calc R U . . .
C8 C 0.5536(2) 0.2279(6) 0.9424(2) 0.0513(15) Uani 1 1 d . . . . .
H8A H 0.6099 0.1979 0.9546 0.077 Uiso 1 1 calc R U . . .
H8B H 0.5272 0.1966 0.9798 0.077 Uiso 1 1 calc R U . . .
H8C H 0.5530 0.3205 0.9422 0.077 Uiso 1 1 calc R U . . .
C9 C 0.5231(2) 0.0360(4) 0.8638(3) 0.0383(12) Uani 1 1 d . . . . .
H9A H 0.4909 0.0005 0.8163 0.057 Uiso 1 1 calc R U . . .
H9B H 0.5071 -0.0042 0.9054 0.057 Uiso 1 1 calc R U . . .
H9C H 0.5809 0.0204 0.8688 0.057 Uiso 1 1 calc R U . . .
C10 C 0.36937(19) 0.1293(3) 0.92328(18) 0.0142(7) Uani 1 1 d . . . . .
H10A H 0.4040 0.0537 0.9381 0.017 Uiso 1 1 calc R U . . .
H10B H 0.3823 0.1891 0.9658 0.017 Uiso 1 1 calc R U . . .
C11 C 0.27974(19) 0.0899(3) 0.90772(18) 0.0123(7) Uani 1 1 d . . . . .
H11A H 0.2463 0.1643 0.9124 0.015 Uiso 1 1 calc R U . . .
H11B H 0.2736 0.0263 0.9450 0.015 Uiso 1 1 calc R U . . .
C12 C 0.2531(2) -0.1519(3) 0.8260(2) 0.0169(7) Uani 1 1 d . . . . .
C13 C 0.2214(2) -0.2142(3) 0.7491(2) 0.0225(8) Uani 1 1 d . . . . .
H13A H 0.2264 -0.3062 0.7545 0.034 Uiso 1 1 calc R U . . .
H13B H 0.2533 -0.1848 0.7156 0.034 Uiso 1 1 calc R U . . .
H13C H 0.1642 -0.1916 0.7282 0.034 Uiso 1 1 calc R U . . .
C14 C 0.2030(2) -0.1984(4) 0.8781(2) 0.0259(9) Uani 1 1 d . . . . .
H14A H 0.1465 -0.1716 0.8585 0.039 Uiso 1 1 calc R U . . .
H14B H 0.2251 -0.1627 0.9281 0.039 Uiso 1 1 calc R U . . .
H14C H 0.2055 -0.2908 0.8810 0.039 Uiso 1 1 calc R U . . .
C15 C 0.3422(2) -0.1877(3) 0.8585(2) 0.0252(9) Uani 1 1 d . . . . .
H15A H 0.3633 -0.1452 0.9067 0.038 Uiso 1 1 calc R U . . .
H15B H 0.3738 -0.1614 0.8239 0.038 Uiso 1 1 calc R U . . .
H15C H 0.3467 -0.2793 0.8657 0.038 Uiso 1 1 calc R U . . .
C16 C 0.14077(19) 0.0574(3) 0.76971(18) 0.0111(7) Uani 1 1 d . . . . .
C17 C 0.06059(19) 0.0232(3) 0.78485(19) 0.0161(7) Uani 1 1 d . . . . .
H17A H 0.0600 0.0456 0.8366 0.019 Uiso 1 1 calc R U . . .
H17B H 0.0487 -0.0680 0.7766 0.019 Uiso 1 1 calc R U . . .
C18 C -0.00018(19) 0.1045(3) 0.72680(19) 0.0183(8) Uani 1 1 d . . . . .
H18A H -0.0533 0.0614 0.7098 0.022 Uiso 1 1 calc R U . . .
H18B H -0.0083 0.1876 0.7482 0.022 Uiso 1 1 calc R U . . .
C19 C 0.03930(19) 0.1201(3) 0.66205(19) 0.0164(7) Uani 1 1 d . . . . .
H19A H 0.0214 0.0529 0.6241 0.020 Uiso 1 1 calc R U . . .
H19B H 0.0263 0.2035 0.6377 0.020 Uiso 1 1 calc R U . . .
C20 C 0.12877(18) 0.1089(3) 0.70019(18) 0.0108(7) Uani 1 1 d . . . . .
C21 C 0.16252(18) 0.1704(3) 0.58873(17) 0.0097(7) Uani 1 1 d . . . . .
C22 C 0.15106(18) 0.0699(3) 0.53689(18) 0.0108(7) Uani 1 1 d . . . . .
C23 C 0.1259(2) 0.0966(3) 0.46093(18) 0.0139(7) Uani 1 1 d . . . . .
H23 H 0.1192 0.0292 0.4260 0.017 Uiso 1 1 calc R U . . .
C24 C 0.1103(2) 0.2189(3) 0.43502(19) 0.0159(7) Uani 1 1 d . . . . .
H24 H 0.0923 0.2355 0.3829 0.019 Uiso 1 1 calc R U . . .
C25 C 0.1215(2) 0.3168(3) 0.48631(19) 0.0154(7) Uani 1 1 d . . . . .
H25 H 0.1105 0.4009 0.4687 0.019 Uiso 1 1 calc R U . . .
C26 C 0.14837(19) 0.2950(3) 0.56286(18) 0.0118(7) Uani 1 1 d . . . . .
C27 C 0.1682(2) -0.0649(3) 0.56394(19) 0.0157(7) Uani 1 1 d . . . . .
H27 H 0.1675 -0.0670 0.6177 0.019 Uiso 1 1 calc R U . . .
C28 C 0.1047(2) -0.1596(3) 0.5220(2) 0.0207(8) Uani 1 1 d . . . . .
H28A H 0.0504 -0.1309 0.5231 0.031 Uiso 1 1 calc R U . . .
H28B H 0.1155 -0.2425 0.5462 0.031 Uiso 1 1 calc R U . . .
H28C H 0.1076 -0.1661 0.4700 0.031 Uiso 1 1 calc R U . . .
C29 C 0.2535(2) -0.1044(3) 0.5603(2) 0.0233(9) Uani 1 1 d . . . . .
H29A H 0.2580 -0.0950 0.5089 0.035 Uiso 1 1 calc R U . . .
H29B H 0.2630 -0.1928 0.5758 0.035 Uiso 1 1 calc R U . . .
H29C H 0.2940 -0.0508 0.5938 0.035 Uiso 1 1 calc R U . . .
C30 C 0.1617(2) 0.4060(3) 0.6164(2) 0.0225(8) Uani 1 1 d . . . . .
H30 H 0.1805 0.3722 0.6685 0.027 Uiso 1 1 calc R U . . .
C31 C 0.0838(3) 0.4802(4) 0.6103(3) 0.0560(16) Uani 1 1 d . . . . .
H31A H 0.0655 0.5176 0.5603 0.084 Uiso 1 1 calc R U . . .
H31B H 0.0940 0.5474 0.6480 0.084 Uiso 1 1 calc R U . . .
H31C H 0.0417 0.4234 0.6186 0.084 Uiso 1 1 calc R U . . .
C32 C 0.2270(2) 0.4940(4) 0.6036(3) 0.0306(10) Uani 1 1 d . . . . .
H32A H 0.2763 0.4455 0.6052 0.046 Uiso 1 1 calc R U . . .
H32B H 0.2391 0.5587 0.6428 0.046 Uiso 1 1 calc R U . . .
H32C H 0.2077 0.5346 0.5546 0.046 Uiso 1 1 calc R U . . .
C3 C 0.2856(5) 0.3901(8) 0.8538(4) 0.0220(11) Uani 0.5 1 d . . P A 1
H3A H 0.2789 0.3634 0.9025 0.033 Uiso 0.5 1 calc R U P A 1
H3B H 0.2520 0.3368 0.8144 0.033 Uiso 0.5 1 calc R U P A 1
H3C H 0.2686 0.4784 0.8447 0.033 Uiso 0.5 1 calc R U P A 1
C4 C 0.3816(5) 0.4507(8) 0.7806(4) 0.0220(11) Uani 0.5 1 d . . P A 1
H4A H 0.3451 0.4135 0.7358 0.033 Uiso 0.5 1 calc R U P A 1
H4B H 0.4379 0.4428 0.7776 0.033 Uiso 0.5 1 calc R U P A 1
H4C H 0.3683 0.5402 0.7838 0.033 Uiso 0.5 1 calc R U P A 1
C5 C 0.4289(5) 0.4428(7) 0.9205(4) 0.0220(11) Uani 0.5 1 d . . P A 1
H5A H 0.4091 0.5282 0.9260 0.033 Uiso 0.5 1 calc R U P A 1
H5B H 0.4833 0.4477 0.9124 0.033 Uiso 0.5 1 calc R U P A 1
H5C H 0.4313 0.3941 0.9661 0.033 Uiso 0.5 1 calc R U P A 1
C5B C 0.3854(5) 0.4197(7) 0.9382(5) 0.0254(11) Uani 0.5 1 d . . P A 2
H5B1 H 0.4422 0.4045 0.9653 0.038 Uiso 0.5 1 calc R U P A 2
H5B2 H 0.3498 0.3706 0.9613 0.038 Uiso 0.5 1 calc R U P A 2
H5B3 H 0.3730 0.5097 0.9403 0.038 Uiso 0.5 1 calc R U P A 2
C4B C 0.4110(5) 0.4621(8) 0.8129(5) 0.0254(11) Uani 0.5 1 d . . P A 2
H4B1 H 0.3879 0.5470 0.8119 0.038 Uiso 0.5 1 calc R U P A 2
H4B2 H 0.4027 0.4313 0.7615 0.038 Uiso 0.5 1 calc R U P A 2
H4B3 H 0.4693 0.4650 0.8376 0.038 Uiso 0.5 1 calc R U P A 2
C3B C 0.2752(6) 0.3910(8) 0.8210(5) 0.0254(11) Uani 0.5 1 d . . P A 2
H3B1 H 0.2591 0.4787 0.8261 0.038 Uiso 0.5 1 calc R U P A 2
H3B2 H 0.2478 0.3353 0.8488 0.038 Uiso 0.5 1 calc R U P A 2
H3B3 H 0.2599 0.3672 0.7680 0.038 Uiso 0.5 1 calc R U P A 2
H1 H 0.370(2) 0.024(4) 0.743(2) 0.041(12) Uiso 1 1 d . . . . .

loop_
_atom_site_aniso_label
_atom_site_aniso_U_11
_atom_site_aniso_U_22
_atom_site_aniso_U_33
_atom_site_aniso_U_23
_atom_site_aniso_U_13
_atom_site_aniso_U_12
Ru1 0.00779(12) 0.01212(13) 0.00632(12) 0.00061(12) 0.00168(9) -0.00038(11)
P1 0.0100(4) 0.0150(4) 0.0081(4) -0.0006(4) 0.0015(3) -0.0006(3)
P2 0.0121(4) 0.0114(4) 0.0075(4) 0.0014(3) 0.0022(3) 0.0001(3)
N1 0.0091(12) 0.0126(14) 0.0067(12) 0.0003(12) 0.0017(10) 0.0002(11)
O1 0.0282(15) 0.0426(17) 0.0213(15) -0.0003(13) 0.0145(13) -0.0108(13)
C1 0.0120(16) 0.0211(19) 0.0115(17) -0.0035(15) 0.0002(14) -0.0022(14)
C2 0.0279(19) 0.0116(17) 0.0146(17) -0.0039(15) 0.0013(15) -0.0001(15)
C6 0.0105(16) 0.032(2) 0.0122(17) -0.0024(16) 0.0015(14) -0.0024(14)
C7 0.0160(19) 0.043(3) 0.034(2) 0.009(2) 0.0104(18) -0.0002(17)
C8 0.014(2) 0.115(5) 0.022(2) -0.024(3) -0.0016(18) -0.004(2)
C9 0.019(2) 0.037(3) 0.060(3) 0.014(2) 0.013(2) 0.0131(18)
C10 0.0145(16) 0.0175(17) 0.0096(15) 0.0013(15) 0.0015(13) -0.0015(14)
C11 0.0149(16) 0.0159(17) 0.0072(15) 0.0026(14) 0.0048(13) 0.0001(13)
C12 0.0249(18) 0.0116(17) 0.0145(17) 0.0019(15) 0.0057(15) -0.0016(14)
C13 0.036(2) 0.0124(18) 0.0179(19) -0.0013(15) 0.0054(17) -0.0017(16)
C14 0.038(2) 0.017(2) 0.025(2) 0.0062(17) 0.0126(18) -0.0054(17)
C15 0.031(2) 0.0174(19) 0.024(2) 0.0082(17) 0.0012(17) 0.0092(16)
C16 0.0107(15) 0.0160(17) 0.0069(15) -0.0013(14) 0.0028(13) -0.0018(13)
C17 0.0154(17) 0.0226(19) 0.0114(17) 0.0010(15) 0.0053(14) -0.0056(14)
C18 0.0089(15) 0.032(2) 0.0148(17) 0.0014(16) 0.0046(14) -0.0027(14)
C19 0.0110(15) 0.0244(19) 0.0120(16) 0.0009(16) 0.0000(13) -0.0027(14)
C20 0.0102(15) 0.0105(16) 0.0117(16) -0.0025(13) 0.0028(13) -0.0007(12)
C21 0.0075(14) 0.0167(17) 0.0059(15) 0.0031(13) 0.0036(12) 0.0002(12)
C22 0.0080(15) 0.0125(16) 0.0118(16) 0.0014(14) 0.0025(13) -0.0003(12)
C23 0.0177(17) 0.0164(17) 0.0065(15) -0.0027(14) 0.0012(13) -0.0029(13)
C24 0.0154(17) 0.0245(19) 0.0069(15) 0.0023(15) 0.0011(14) -0.0027(14)
C25 0.0157(17) 0.0153(17) 0.0159(17) 0.0062(15) 0.0052(14) 0.0013(14)
C26 0.0125(16) 0.0142(17) 0.0111(16) 0.0022(14) 0.0072(13) 0.0004(13)
C27 0.0218(18) 0.0138(17) 0.0113(17) -0.0015(14) 0.0040(15) 0.0017(14)
C28 0.0237(19) 0.0139(18) 0.025(2) -0.0004(16) 0.0071(16) -0.0004(14)
C29 0.0218(19) 0.021(2) 0.023(2) -0.0030(17) -0.0015(16) 0.0028(15)
C30 0.044(2) 0.0113(17) 0.0132(18) 0.0033(15) 0.0101(17) 0.0003(16)
C31 0.051(3) 0.033(3) 0.107(5) -0.028(3) 0.061(3) -0.013(2)
C32 0.022(2) 0.022(2) 0.046(3) -0.017(2) 0.0048(19) -0.0001(16)
C3 0.029(3) 0.018(2) 0.017(2) -0.001(2) 0.002(2) 0.0013(19)
C4 0.029(3) 0.018(2) 0.017(2) -0.001(2) 0.002(2) 0.0013(19)
C5 0.029(3) 0.018(2) 0.017(2) -0.001(2) 0.002(2) 0.0013(19)
C5B 0.032(3) 0.018(2) 0.027(3) -0.004(2) 0.011(2) 0.004(2)
C4B 0.032(3) 0.018(2) 0.027(3) -0.004(2) 0.011(2) 0.004(2)
C3B 0.032(3) 0.018(2) 0.027(3) -0.004(2) 0.011(2) 0.004(2)

loop_
_atom_type_symbol
_atom_type_description
_atom_type_scat_dispersion_real
_atom_type_scat_dispersion_imag
_atom_type_scat_source
C C 0.0033 0.0016 'International Tables Vol C Tables 4.2.6.8 and 6.1.1.4'
H H 0.0000 0.0000 'International Tables Vol C Tables 4.2.6.8 and 6.1.1.4'
N N 0.0061 0.0033 'International Tables Vol C Tables 4.2.6.8 and 6.1.1.4'
O O 0.0106 0.0060 'International Tables Vol C Tables 4.2.6.8 and 6.1.1.4'
P P 0.1023 0.0942 'International Tables Vol C Tables 4.2.6.8 and 6.1.1.4'
Ru Ru -1.2594 0.8363 'International Tables Vol C Tables 4.2.6.8 and 6.1.1.4'

loop_
_geom_angle_atom_site_label_1
_geom_angle_atom_site_label_2
_geom_angle_atom_site_label_3
_geom_angle
C1 Ru1 N1 99.20(12)
C1 Ru1 P1 97.79(10)
N1 Ru1 P1 143.32(8)
C1 Ru1 P2 173.04(11)
N1 Ru1 P2 81.55(8)
P1 Ru1 P2 85.41(4)
C10 P1 C6 101.06(15)
C10 P1 C2 102.56(16)
C6 P1 C2 109.94(16)
C10 P1 Ru1 109.69(11)
C6 P1 Ru1 122.58(12)
C2 P1 Ru1 108.99(11)
C16 P2 C11 112.95(15)
C16 P2 C12 107.42(16)
C11 P2 C12 105.08(16)
C16 P2 Ru1 101.11(11)
C11 P2 Ru1 108.36(11)
C12 P2 Ru1 122.12(12)
C20 N1 C21 115.2(2)
C20 N1 Ru1 116.8(2)
C21 N1 Ru1 127.6(2)
O1 C1 Ru1 173.7(3)
C3 C2 C5 112.8(5)
C4B C2 C5B 111.9(5)
C4B C2 C3B 108.9(5)
C5B C2 C3B 103.0(5)
C3 C2 C4 106.9(5)
C5 C2 C4 106.0(5)
C4B C2 P1 113.1(4)
C3 C2 P1 108.8(4)
C5 C2 P1 114.9(3)
C5B C2 P1 113.9(3)
C3B C2 P1 105.2(4)
C4 C2 P1 106.9(3)
C7 C6 C8 109.6(3)
C7 C6 C9 106.7(3)
C8 C6 C9 107.5(4)
C7 C6 P1 111.1(2)
C8 C6 P1 113.9(3)
C9 C6 P1 107.7(2)
C11 C10 P1 113.1(2)
C10 C11 P2 110.1(2)
C15 C12 C14 109.6(3)
C15 C12 C13 109.3(3)
C14 C12 C13 109.1(3)
C15 C12 P2 109.6(2)
C14 C12 P2 111.2(2)
C13 C12 P2 107.9(2)
C20 C16 C17 110.7(3)
C20 C16 P2 113.0(2)
C17 C16 P2 135.2(2)
C16 C17 C18 102.2(3)
C19 C18 C17 104.6(3)
C20 C19 C18 103.0(3)
C16 C20 N1 125.3(3)
C16 C20 C19 110.8(3)
N1 C20 C19 123.8(3)
C26 C21 C22 119.7(3)
C26 C21 N1 121.1(3)
C22 C21 N1 119.2(3)
C23 C22 C21 119.2(3)
C23 C22 C27 120.5(3)
C21 C22 C27 120.3(3)
C24 C23 C22 121.5(3)
C23 C24 C25 118.9(3)
C24 C25 C26 121.6(3)
C25 C26 C21 119.1(3)
C25 C26 C30 119.4(3)
C21 C26 C30 121.5(3)
C22 C27 C28 113.6(3)
C22 C27 C29 110.2(3)
C28 C27 C29 110.6(3)
C26 C30 C32 111.3(3)
C26 C30 C31 111.9(3)
C32 C30 C31 109.5(3)

loop_
_geom_bond_atom_site_label_1
_geom_bond_atom_site_label_2
_geom_bond_distance
Ru1 C1 1.882(4)
Ru1 N1 2.086(2)
Ru1 P1 2.2723(10)
Ru1 P2 2.3459(10)
P1 C10 1.858(3)
P1 C6 1.893(3)
P1 C2 1.903(4)
P2 C16 1.772(3)
P2 C11 1.844(3)
P2 C12 1.870(4)
N1 C20 1.377(4)
N1 C21 1.437(4)
O1 C1 1.150(4)
C2 C4B 1.448(9)
C2 C3 1.469(10)
C2 C5 1.528(8)
C2 C5B 1.584(9)
C2 C3B 1.596(10)
C2 C4 1.608(9)
C6 C7 1.516(5)
C6 C8 1.532(5)
C6 C9 1.537(6)
C10 C11 1.538(4)
C12 C15 1.528(5)
C12 C14 1.529(5)
C12 C13 1.533(5)
C16 C20 1.364(4)
C16 C17 1.512(4)
C17 C18 1.545(5)
C18 C19 1.532(5)
C19 C20 1.509(4)
C21 C26 1.403(4)
C21 C22 1.411(5)
C22 C23 1.388(4)
C22 C27 1.516(5)
C23 C24 1.382(5)
C24 C25 1.385(5)
C25 C26 1.390(5)
C26 C30 1.516(5)
C27 C28 1.529(5)
C27 C29 1.535(5)
C30 C32 1.518(5)
C30 C31 1.523(6)
